data_4317875
loop_
_publ_author_name
'Carsten Knapp'
'Enno Lork'
'Paul G. Watson'
'R\"udiger Mews'

_publ_contact_author
;
          R\"udiger Mews
          Institute of Inorganic and Physical Chemistry
          University of Bremen
          P.O.330 440
          D - 28334 Bremen
          Germany
;
_publ_contact_author_fax '+49 421 218 4267'
_publ_contact_author_phone '+49 421 218 3354'
_publ_section_title
;
 Lithium Fluoroarylamidinates: Syntheses, Structures, and Reactions
;
_journal_name_full 'Inorganic Chemistry'
_journal_page_first 2014
_journal_page_last 2025
_journal_paper_doi 10.1021/ic011099t
_journal_volume 41
_journal_year 2002
_chemical_formula_sum 'C13 H19 F5 N2 Si2'
_chemical_formula_weight 354.48
_chemical_name_systematic
;
   ?
;
_space_group_IT_number 2
_symmetry_cell_setting triclinic
_symmetry_space_group_name_Hall '-P 1'
_symmetry_space_group_name_H-M 'P -1'
_atom_sites_solution_hydrogens geom
_atom_sites_solution_primary direct
_atom_sites_solution_secondary difmap
_audit_creation_method SHELXL-97
_cell_angle_alpha 73.850(10)
_cell_angle_beta 86.190(10)
_cell_angle_gamma 80.46(2)
_cell_formula_units_Z 2
_cell_length_a 6.2440(10)
_cell_length_b 9.328(2)
_cell_length_c 16.250(2)
_cell_measurement_reflns_used 50
_cell_measurement_temperature 213(2)
_cell_measurement_theta_max 12.482
_cell_measurement_theta_min 2.585
_cell_volume 896.3(3)
_computing_cell_refinement 'Siemens XSCANS'
_computing_data_collection 'Siemens XSCANS'
_computing_data_reduction 'Siemens XSCANS'
_computing_molecular_graphics 'Siemens SHELXTL'
_computing_publication_material SHELXL-97
_computing_structure_refinement 'SHELXL-97 (Sheldrick, 1997)'
_computing_structure_solution 'SHELXS-97 (Sheldrick, 1990)'
_diffrn_ambient_temperature 213(2)
_diffrn_measured_fraction_theta_full 0.986
_diffrn_measured_fraction_theta_max 0.986
_diffrn_measurement_device_type 'Siemens P4'
_diffrn_measurement_method '2\q/\w scans'
_diffrn_radiation_monochromator graphite
_diffrn_radiation_source 'normal-focus sealed tube'
_diffrn_radiation_type MoK\a
_diffrn_radiation_wavelength 0.71073
_diffrn_reflns_av_R_equivalents 0.0462
_diffrn_reflns_av_sigmaI/netI 0.0834
_diffrn_reflns_limit_h_max 7
_diffrn_reflns_limit_h_min -7
_diffrn_reflns_limit_k_max 10
_diffrn_reflns_limit_k_min -10
_diffrn_reflns_limit_l_max 19
_diffrn_reflns_limit_l_min -19
_diffrn_reflns_number 6078
_diffrn_reflns_theta_full 25.00
_diffrn_reflns_theta_max 25.00
_diffrn_reflns_theta_min 2.61
_diffrn_standards_decay_% 'random variation +/-2.0'
_diffrn_standards_interval_count 197
_diffrn_standards_number 3
_exptl_absorpt_coefficient_mu 0.241
_exptl_absorpt_correction_T_max 0.9313
_exptl_absorpt_correction_T_min 0.8691
_exptl_absorpt_correction_type none
_exptl_crystal_colour colorless
_exptl_crystal_density_diffrn 1.313
_exptl_crystal_density_method 'not measured'
_exptl_crystal_F_000 368
_exptl_crystal_size_max 0.60
_exptl_crystal_size_mid 0.60
_exptl_crystal_size_min 0.30
_refine_diff_density_max 0.616
_refine_diff_density_min -0.409
_refine_diff_density_rms 0.083
_refine_ls_extinction_coef 0.001(4)
_refine_ls_extinction_expression Fc^*^=kFc[1+0.001xFc^2^\l^3^/sin(2\q)]^-1/4^
_refine_ls_extinction_method SHELXL
_refine_ls_goodness_of_fit_ref 1.014
_refine_ls_hydrogen_treatment mixed
_refine_ls_matrix_type full
_refine_ls_number_parameters 211
_refine_ls_number_reflns 3109
_refine_ls_number_restraints 0
_refine_ls_restrained_S_all 1.014
_refine_ls_R_factor_all 0.1007
_refine_ls_R_factor_gt 0.0626
_refine_ls_shift/su_max 0.007
_refine_ls_shift/su_mean 0.001
_refine_ls_structure_factor_coef Fsqd
_refine_ls_weighting_details 'calc w=1/[\s^2^(Fo^2^)+(0.0920P)^2^+0.0000P] where P=(Fo^2^+2Fc^2^)/3'
_refine_ls_weighting_scheme calc
_refine_ls_wR_factor_gt 0.1494
_refine_ls_wR_factor_ref 0.1696
_reflns_number_gt 2067
_reflns_number_total 3109
_reflns_threshold_expression >2sigma(I)
_cod_data_source_file ic011099t_11.cif
_cod_data_source_block 7e
_cod_depositor_comments
;
The following automatic conversions were performed:
data name '_publ_contact_autor' replaced with '_publ_contact_author'
as specified in the replacement file
'/home/antanas/src/cod-tools/trunk/data/replacement-values/replacement_tags.lst'.

Automatic conversion script
Id: cif_correct_tags 4998 2017-03-02 13:24:31Z antanas 
;
_cod_database_code 4317875

loop_
_symmetry_equiv_pos_as_xyz
'x, y, z'
'-x, -y, -z'

loop_
_atom_site_label
_atom_site_type_symbol
_atom_site_fract_x
_atom_site_fract_y
_atom_site_fract_z
_atom_site_U_iso_or_equiv
_atom_site_adp_type
_atom_site_occupancy
_atom_site_symmetry_multiplicity
_atom_site_calc_flag
_atom_site_refinement_flags
_atom_site_disorder_assembly
_atom_site_disorder_group
C1 C 0.2636(6) 0.4751(4) 0.2292(2) 0.0318(8) Uani 1 1 d . . .
C2 C 0.3674(6) 0.3922(4) 0.1639(2) 0.0323(8) Uani 1 1 d . . .
C3 C 0.5596(6) 0.4208(4) 0.1222(2) 0.0370(9) Uani 1 1 d . . .
F1 F 0.6629(4) 0.5267(3) 0.13713(16) 0.0560(7) Uani 1 1 d . . .
C4 C 0.6530(7) 0.3452(4) 0.0635(2) 0.0412(10) Uani 1 1 d . . .
F2 F 0.8398(4) 0.3774(3) 0.02236(15) 0.0596(7) Uani 1 1 d . . .
C5 C 0.5470(8) 0.2393(4) 0.0453(2) 0.0467(11) Uani 1 1 d . . .
F3 F 0.6364(5) 0.1682(3) -0.01339(15) 0.0689(9) Uani 1 1 d . . .
C6 C 0.3567(8) 0.2078(4) 0.0855(3) 0.0446(10) Uani 1 1 d . . .
F4 F 0.2537(5) 0.1053(3) 0.06710(17) 0.0756(9) Uani 1 1 d . . .
C7 C 0.2663(6) 0.2835(4) 0.1452(2) 0.0359(9) Uani 1 1 d . . .
F5 F 0.0784(4) 0.2504(3) 0.18428(15) 0.0539(7) Uani 1 1 d . . .
N1 N 0.1445(6) 0.6122(3) 0.1913(2) 0.0397(8) Uani 1 1 d . . .
H1 H 0.130(6) 0.633(4) 0.137(2) 0.032(10) Uiso 1 1 d . . .
Si1 Si 0.00249(18) 0.73927(11) 0.24537(7) 0.0381(3) Uani 1 1 d . . .
C8 C -0.1560(8) 0.8845(4) 0.1592(3) 0.0571(12) Uani 1 1 d . . .
H8A H -0.0579 0.9272 0.1135 0.097(4) Uiso 1 1 calc R . .
H8B H -0.2343 0.9639 0.1824 0.097(4) Uiso 1 1 calc R . .
H8C H -0.2585 0.8382 0.1367 0.097(4) Uiso 1 1 calc R . .
C9 C -0.1806(8) 0.6439(6) 0.3287(3) 0.0696(15) Uani 1 1 d . . .
H9A H -0.2715 0.5930 0.3036 0.097(4) Uiso 1 1 calc R . .
H9B H -0.2714 0.7180 0.3526 0.097(4) Uiso 1 1 calc R . .
H9C H -0.0952 0.5704 0.3737 0.097(4) Uiso 1 1 calc R . .
C10 C 0.1966(9) 0.8221(6) 0.2919(4) 0.0774(16) Uani 1 1 d . . .
H10A H 0.2844 0.7428 0.3334 0.097(4) Uiso 1 1 calc R . .
H10B H 0.1177 0.8948 0.3199 0.097(4) Uiso 1 1 calc R . .
H10C H 0.2901 0.8724 0.2467 0.097(4) Uiso 1 1 calc R . .
N2 N 0.2864(5) 0.4266(3) 0.30888(19) 0.0373(8) Uani 1 1 d . . .
Si2 Si 0.40045(18) 0.25875(11) 0.37828(6) 0.0359(3) Uani 1 1 d . . .
C11 C 0.5380(8) 0.3091(5) 0.4617(3) 0.0548(12) Uani 1 1 d . . .
H11A H 0.6558 0.3635 0.4355 0.097(4) Uiso 1 1 calc R . .
H11B H 0.5957 0.2178 0.5045 0.097(4) Uiso 1 1 calc R . .
H11C H 0.4345 0.3725 0.4888 0.097(4) Uiso 1 1 calc R . .
C12 C 0.5964(8) 0.1326(5) 0.3279(3) 0.0602(13) Uani 1 1 d . . .
H12A H 0.5202 0.0977 0.2889 0.097(4) Uiso 1 1 calc R . .
H12B H 0.6626 0.0465 0.3722 0.097(4) Uiso 1 1 calc R . .
H12C H 0.7083 0.1880 0.2965 0.097(4) Uiso 1 1 calc R . .
C13 C 0.1727(8) 0.1592(5) 0.4275(3) 0.0691(14) Uani 1 1 d . . .
H13A H 0.0763 0.2208 0.4579 0.097(4) Uiso 1 1 calc R . .
H13B H 0.2286 0.0637 0.4673 0.097(4) Uiso 1 1 calc R . .
H13C H 0.0932 0.1407 0.3831 0.097(4) Uiso 1 1 calc R . .

loop_
_atom_site_aniso_label
_atom_site_aniso_U_11
_atom_site_aniso_U_22
_atom_site_aniso_U_33
_atom_site_aniso_U_23
_atom_site_aniso_U_13
_atom_site_aniso_U_12
C1 0.041(2) 0.0177(17) 0.036(2) -0.0109(15) -0.0028(16) 0.0052(15)
C2 0.044(2) 0.0211(17) 0.0285(18) -0.0078(15) 0.0005(16) 0.0053(16)
C3 0.045(2) 0.0246(19) 0.040(2) -0.0100(16) -0.0043(18) 0.0016(17)
F1 0.0618(17) 0.0516(15) 0.0634(16) -0.0244(13) 0.0059(13) -0.0211(13)
C4 0.044(2) 0.040(2) 0.032(2) -0.0036(17) 0.0023(18) 0.0067(19)
F2 0.0515(16) 0.0706(18) 0.0494(15) -0.0141(13) 0.0138(12) 0.0018(13)
C5 0.075(3) 0.028(2) 0.033(2) -0.0138(17) 0.005(2) 0.014(2)
F3 0.112(2) 0.0421(14) 0.0491(15) -0.0265(12) 0.0116(14) 0.0169(14)
C6 0.071(3) 0.0230(19) 0.042(2) -0.0134(17) -0.006(2) -0.0045(19)
F4 0.118(3) 0.0496(16) 0.0774(19) -0.0396(15) 0.0043(17) -0.0285(16)
C7 0.045(2) 0.0251(19) 0.038(2) -0.0112(16) 0.0022(17) -0.0022(17)
F5 0.0624(17) 0.0477(15) 0.0581(15) -0.0225(12) 0.0112(13) -0.0178(12)
N1 0.058(2) 0.0261(17) 0.0304(18) -0.0091(14) -0.0023(16) 0.0086(15)
Si1 0.0466(7) 0.0246(6) 0.0419(6) -0.0145(5) 0.0004(5) 0.0069(5)
C8 0.067(3) 0.029(2) 0.066(3) -0.011(2) -0.005(2) 0.017(2)
C9 0.072(4) 0.066(3) 0.059(3) -0.010(3) 0.018(3) 0.003(3)
C10 0.087(4) 0.055(3) 0.102(4) -0.043(3) -0.022(3) 0.001(3)
N2 0.055(2) 0.0227(16) 0.0318(17) -0.0106(13) -0.0006(15) 0.0072(14)
Si2 0.0490(7) 0.0224(5) 0.0345(6) -0.0101(4) -0.0023(5) 0.0045(5)
C11 0.076(3) 0.047(3) 0.045(2) -0.019(2) -0.010(2) -0.003(2)
C12 0.076(3) 0.047(3) 0.051(3) -0.020(2) -0.014(2) 0.024(2)
C13 0.069(3) 0.049(3) 0.080(4) -0.001(3) -0.006(3) -0.011(3)

loop_
_atom_type_symbol
_atom_type_description
_atom_type_scat_dispersion_real
_atom_type_scat_dispersion_imag
_atom_type_scat_source
C C 0.0033 0.0016 'International Tables Vol C Tables 4.2.6.8 and 6.1.1.4'
H H 0.0000 0.0000 'International Tables Vol C Tables 4.2.6.8 and 6.1.1.4'
N N 0.0061 0.0033 'International Tables Vol C Tables 4.2.6.8 and 6.1.1.4'
F F 0.0171 0.0103 'International Tables Vol C Tables 4.2.6.8 and 6.1.1.4'
Si Si 0.0817 0.0704 'International Tables Vol C Tables 4.2.6.8 and 6.1.1.4'

loop_
_geom_angle_atom_site_label_1
_geom_angle_atom_site_label_2
_geom_angle_atom_site_label_3
_geom_angle
_geom_angle_site_symmetry_1
_geom_angle_site_symmetry_3
_geom_angle_publ_flag
N2 C1 N1 122.6(3) . . ?
N2 C1 C2 124.8(3) . . ?
N1 C1 C2 112.5(3) . . ?
C3 C2 C7 117.6(3) . . ?
C3 C2 C1 122.3(3) . . ?
C7 C2 C1 120.1(3) . . ?
F1 C3 C2 120.0(3) . . ?
F1 C3 C4 118.0(4) . . ?
C2 C3 C4 122.1(4) . . ?
F2 C4 C5 120.2(4) . . ?
F2 C4 C3 120.8(4) . . ?
C5 C4 C3 119.0(4) . . ?
F3 C5 C6 120.7(4) . . ?
F3 C5 C4 118.8(4) . . ?
C6 C5 C4 120.5(4) . . ?
F4 C6 C5 120.2(4) . . ?
F4 C6 C7 120.0(4) . . ?
C5 C6 C7 119.8(4) . . ?
F5 C7 C2 120.2(3) . . ?
F5 C7 C6 118.8(3) . . ?
C2 C7 C6 121.1(4) . . ?
C1 N1 Si1 125.6(3) . . ?
N1 Si1 C9 110.6(2) . . ?
N1 Si1 C10 109.7(2) . . ?
C9 Si1 C10 111.1(3) . . ?
N1 Si1 C8 103.32(18) . . ?
C9 Si1 C8 110.6(2) . . ?
C10 Si1 C8 111.3(2) . . ?
C1 N2 Si2 135.4(3) . . ?
N2 Si2 C13 106.3(2) . . ?
N2 Si2 C11 106.74(18) . . ?
C13 Si2 C11 109.6(2) . . ?
N2 Si2 C12 115.26(18) . . ?
C13 Si2 C12 109.0(2) . . ?
C11 Si2 C12 109.8(2) . . ?

loop_
_geom_bond_atom_site_label_1
_geom_bond_atom_site_label_2
_geom_bond_distance
_geom_bond_site_symmetry_2
_geom_bond_publ_flag
C1 N2 1.256(4) . ?
C1 N1 1.370(5) . ?
C1 C2 1.531(5) . ?
C2 C3 1.367(5) . ?
C2 C7 1.389(5) . ?
C3 F1 1.347(4) . ?
C3 C4 1.383(5) . ?
C4 F2 1.341(5) . ?
C4 C5 1.380(6) . ?
C5 F3 1.349(4) . ?
C5 C6 1.353(6) . ?
C6 F4 1.345(4) . ?
C6 C7 1.389(5) . ?
C7 F5 1.337(4) . ?
N1 Si1 1.758(3) . ?
Si1 C9 1.842(5) . ?
Si1 C10 1.842(5) . ?
Si1 C8 1.861(4) . ?
N2 Si2 1.728(3) . ?
Si2 C13 1.843(5) . ?
Si2 C11 1.854(4) . ?
Si2 C12 1.864(4) . ?

loop_
_geom_hbond_atom_site_label_D
_geom_hbond_atom_site_label_H
_geom_hbond_atom_site_label_A
_geom_hbond_distance_DH
_geom_hbond_distance_HA
_geom_hbond_distance_DA
_geom_hbond_angle_DHA
_geom_hbond_site_symmetry_A
N1 H1 F2 0.86(4) 2.61(4) 3.442(4) 163(3) 2_665

loop_
_geom_torsion_atom_site_label_1
_geom_torsion_atom_site_label_2
_geom_torsion_atom_site_label_3
_geom_torsion_atom_site_label_4
_geom_torsion
_geom_torsion_site_symmetry_1
_geom_torsion_site_symmetry_2
_geom_torsion_site_symmetry_3
_geom_torsion_site_symmetry_4
_geom_torsion_publ_flag
N2 C1 C2 C3 -95.2(5) . . . . ?
N1 C1 C2 C3 83.4(4) . . . . ?
N2 C1 C2 C7 84.7(5) . . . . ?
N1 C1 C2 C7 -96.7(4) . . . . ?
C7 C2 C3 F1 179.1(3) . . . . ?
C1 C2 C3 F1 -1.0(5) . . . . ?
C7 C2 C3 C4 -0.2(5) . . . . ?
C1 C2 C3 C4 179.8(3) . . . . ?
F1 C3 C4 F2 -0.4(5) . . . . ?
C2 C3 C4 F2 178.8(3) . . . . ?
F1 C3 C4 C5 -178.2(3) . . . . ?
C2 C3 C4 C5 1.1(6) . . . . ?
F2 C4 C5 F3 0.8(6) . . . . ?
C3 C4 C5 F3 178.6(3) . . . . ?
F2 C4 C5 C6 -178.9(4) . . . . ?
C3 C4 C5 C6 -1.2(6) . . . . ?
F3 C5 C6 F4 -0.2(6) . . . . ?
C4 C5 C6 F4 179.5(3) . . . . ?
F3 C5 C6 C7 -179.3(3) . . . . ?
C4 C5 C6 C7 0.4(6) . . . . ?
C3 C2 C7 F5 179.7(3) . . . . ?
C1 C2 C7 F5 -0.2(5) . . . . ?
C3 C2 C7 C6 -0.6(5) . . . . ?
C1 C2 C7 C6 179.4(3) . . . . ?
F4 C6 C7 F5 1.1(6) . . . . ?
C5 C6 C7 F5 -179.8(3) . . . . ?
F4 C6 C7 C2 -178.6(3) . . . . ?
C5 C6 C7 C2 0.5(6) . . . . ?
N2 C1 N1 Si1 -1.3(6) . . . . ?
C2 C1 N1 Si1 -179.9(3) . . . . ?
C1 N1 Si1 C9 -53.0(4) . . . . ?
C1 N1 Si1 C10 69.9(4) . . . . ?
C1 N1 Si1 C8 -171.3(3) . . . . ?
N1 C1 N2 Si2 173.3(3) . . . . ?
C2 C1 N2 Si2 -8.2(6) . . . . ?
C1 N2 Si2 C13 -102.0(4) . . . . ?
C1 N2 Si2 C11 141.1(4) . . . . ?
C1 N2 Si2 C12 18.9(5) . . . . ?

loop_
_cod_related_entry_id
_cod_related_entry_database
_cod_related_entry_code
1 ChemSpider 9258398
